data_4071181
loop_
_publ_author_name
'Poyatos, Macarena'
'McNamara, William'
'Incarvito, Chris'
'Clot, Eric'
'Peris, Eduardo'
'Crabtree, Robert H.'

_publ_section_title
;
 A Weak Donor, Planar Chelating Bitriazole N-Heterocyclic Carbene Ligand
 for Ruthenium(II), Palladium(II), and Rhodium
;
_journal_issue 9
_journal_name_full Organometallics
_journal_page_first 2128
_journal_paper_doi 10.1021/om800021c
_journal_volume 27
_journal_year 2008
_chemical_formula_sum 'C26 H36 B Cl3 F4 N6 Ru2'
_chemical_formula_weight 827.91
_chemical_name_systematic
; 
 ? 
;
_space_group_IT_number 15
_symmetry_cell_setting monoclinic
_symmetry_space_group_name_Hall '-C 2yc'
_symmetry_space_group_name_H-M 'C 1 2/c 1'
_atom_sites_solution_hydrogens geom
_atom_sites_solution_primary direct
_atom_sites_solution_secondary difmap
_audit_creation_method SHELXL-97
_cell_angle_alpha 90.00
_cell_angle_beta 111.23(3)
_cell_angle_gamma 90.00
_cell_formula_units_Z 8
_cell_length_a 23.418(5)
_cell_length_b 15.392(3)
_cell_length_c 18.792(4)
_cell_measurement_temperature 173(2)
_cell_volume 6314(3)
_computing_cell_refinement Denzo
_computing_data_collection 'Nonius Collect'
_computing_data_reduction Denzo
_computing_molecular_graphics 'Bruker SHELXTL'
_computing_publication_material 'Bruker SHELXTL'
_computing_structure_refinement 'SHELXL-97 (Sheldrick, 1997)'
_computing_structure_solution 'SHELXS-97 (Sheldrick, 1990)'
_diffrn_ambient_temperature 173(2)
_diffrn_measured_fraction_theta_full 0.997
_diffrn_measured_fraction_theta_max 0.997
_diffrn_measurement_device_type 'Nonius KappaCCD'
_diffrn_measurement_method '\w scans'
_diffrn_radiation_monochromator graphite
_diffrn_radiation_source 'fine-focus sealed tube'
_diffrn_radiation_type MoK\a
_diffrn_radiation_wavelength 0.71073
_diffrn_reflns_av_R_equivalents 0.0446
_diffrn_reflns_av_sigmaI/netI 0.0851
_diffrn_reflns_limit_h_max 31
_diffrn_reflns_limit_h_min -31
_diffrn_reflns_limit_k_max 17
_diffrn_reflns_limit_k_min -20
_diffrn_reflns_limit_l_max 25
_diffrn_reflns_limit_l_min -25
_diffrn_reflns_number 13127
_diffrn_reflns_theta_full 28.27
_diffrn_reflns_theta_max 28.27
_diffrn_reflns_theta_min 2.54
_exptl_absorpt_coefficient_mu 1.263
_exptl_absorpt_correction_T_max 0.8841
_exptl_absorpt_correction_T_min 0.8841
_exptl_absorpt_correction_type none
_exptl_crystal_colour red
_exptl_crystal_density_diffrn 1.742
_exptl_crystal_density_method 'not measured'
_exptl_crystal_description block
_exptl_crystal_F_000 3312
_exptl_crystal_size_max 0.10
_exptl_crystal_size_mid 0.10
_exptl_crystal_size_min 0.10
_refine_diff_density_max 0.582
_refine_diff_density_min -0.879
_refine_diff_density_rms 0.112
_refine_ls_extinction_method none
_refine_ls_goodness_of_fit_ref 1.009
_refine_ls_hydrogen_treatment constr
_refine_ls_matrix_type full
_refine_ls_number_parameters 379
_refine_ls_number_reflns 7817
_refine_ls_number_restraints 0
_refine_ls_restrained_S_all 1.009
_refine_ls_R_factor_all 0.0904
_refine_ls_R_factor_gt 0.0421
_refine_ls_shift/su_max 0.004
_refine_ls_shift/su_mean 0.000
_refine_ls_structure_factor_coef Fsqd
_refine_ls_weighting_details 'calc w=1/[\s^2^(Fo^2^)+(0.0350P)^2^+0.0000P] where P=(Fo^2^+2Fc^2^)/3'
_refine_ls_weighting_scheme calc
_refine_ls_wR_factor_gt 0.0775
_refine_ls_wR_factor_ref 0.0880
_reflns_number_gt 5005
_reflns_number_total 7817
_reflns_threshold_expression >2sigma(I)
_cod_data_source_file om800021c-file005.cif
_cod_data_source_block ep03
_cod_depositor_comments
;
The following automatic conversions were performed:

'_symmetry_cell_setting' value 'Monoclinic' changed to 'monoclinic'
according to /home/saulius/struct/CIF-dictionaries/cif_core.dic
dictionary named 'cif_core.dic' version 2.4.1 from 2010-06-29.

Automatic conversion script
Id: cif_fix_values 1715 2011-07-08 13:25:40Z adriana 
;
_cod_original_cell_volume 6314(2)
_cod_original_sg_symbol_H-M C2/c
_cod_database_code 4071181

loop_
_symmetry_equiv_pos_as_xyz
'x, y, z'
'-x, y, -z+1/2'
'x+1/2, y+1/2, z'
'-x+1/2, y+1/2, -z+1/2'
'-x, -y, -z'
'x, -y, z-1/2'
'-x+1/2, -y+1/2, -z'
'x+1/2, -y+1/2, z-1/2'

loop_
_atom_site_label
_atom_site_type_symbol
_atom_site_fract_x
_atom_site_fract_y
_atom_site_fract_z
_atom_site_U_iso_or_equiv
_atom_site_adp_type
_atom_site_occupancy
_atom_site_symmetry_multiplicity
_atom_site_calc_flag
_atom_site_refinement_flags
Ru1 Ru 0.242062(13) 0.77768(2) 0.215885(16) 0.02838(9) Uani 1 1 d .
Ru2 Ru 0.350808(13) 0.811198(19) 0.455824(16) 0.02679(9) Uani 1 1 d .
Cl1 Cl 0.21215(5) 0.62825(6) 0.20617(6) 0.0473(3) Uani 1 1 d .
Cl2 Cl 0.27743(4) 0.92631(6) 0.44190(5) 0.0352(2) Uani 1 1 d .
Cl3 Cl 0.27116(4) 0.74260(6) 0.35133(5) 0.0331(2) Uani 1 1 d .
N1 N 0.38245(13) 0.76239(18) 0.28410(16) 0.0283(7) Uani 1 1 d .
N2 N 0.40999(14) 0.6540(2) 0.22925(18) 0.0390(8) Uani 1 1 d .
N3 N 0.34763(14) 0.66971(19) 0.19754(17) 0.0359(8) Uani 1 1 d .
N4 N 0.39118(12) 0.84427(18) 0.31595(16) 0.0266(7) Uani 1 1 d .
N5 N 0.42237(13) 0.9787(2) 0.32531(17) 0.0337(7) Uani 1 1 d .
N6 N 0.40018(12) 0.95672(19) 0.38207(16) 0.0282(7) Uani 1 1 d .
C1 C 0.24016(17) 0.8721(3) 0.1268(2) 0.0372(9) Uani 1 1 d .
C2 C 0.25097(17) 0.9180(2) 0.1957(2) 0.0359(9) Uani 1 1 d .
H2A H 0.2913 0.9474 0.2212 0.043 Uiso 1 1 calc R
C3 C 0.21195(17) 0.9050(2) 0.2366(2) 0.0372(9) Uani 1 1 d .
H3A H 0.2252 0.9266 0.2903 0.045 Uiso 1 1 calc R
C4 C 0.15791(16) 0.8523(2) 0.2075(2) 0.0349(9) Uani 1 1 d .
C5 C 0.14760(17) 0.8092(2) 0.1390(2) 0.0373(9) Uani 1 1 d .
H5A H 0.1166 0.7615 0.1242 0.045 Uiso 1 1 calc R
C6 C 0.18876(18) 0.8167(2) 0.0989(2) 0.0368(9) Uani 1 1 d .
H6A H 0.1848 0.7761 0.0559 0.044 Uiso 1 1 calc R
C7 C 0.28292(18) 0.8810(3) 0.0837(2) 0.0539(12) Uani 1 1 d .
H7A H 0.2694 0.9292 0.0474 0.081 Uiso 1 1 calc R
H7B H 0.2827 0.8271 0.0559 0.081 Uiso 1 1 calc R
H7C H 0.3245 0.8926 0.1197 0.081 Uiso 1 1 calc R
C8 C 0.11761(18) 0.8432(3) 0.2540(2) 0.0490(11) Uani 1 1 d .
H8A H 0.1451 0.8409 0.3089 0.059 Uiso 1 1 calc R
C9 C 0.0777(2) 0.9244(4) 0.2435(3) 0.0818(18) Uani 1 1 d .
H9A H 0.1038 0.9762 0.2563 0.123 Uiso 1 1 calc R
H9B H 0.0541 0.9210 0.2772 0.123 Uiso 1 1 calc R
H9C H 0.0494 0.9281 0.1903 0.123 Uiso 1 1 calc R
C10 C 0.0803(2) 0.7599(4) 0.2366(3) 0.0752(16) Uani 1 1 d .
H10A H 0.1079 0.7099 0.2450 0.113 Uiso 1 1 calc R
H10B H 0.0521 0.7606 0.1833 0.113 Uiso 1 1 calc R
H10C H 0.0568 0.7555 0.2703 0.113 Uiso 1 1 calc R
C11 C 0.32801(16) 0.7350(2) 0.2288(2) 0.0296(8) Uani 1 1 d .
C12 C 0.43000(17) 0.7113(2) 0.2811(2) 0.0317(9) Uani 1 1 d .
H12A H 0.4717 0.7180 0.3133 0.038 Uiso 1 1 calc R
C13 C 0.31298(19) 0.6210(3) 0.1286(2) 0.0529(12) Uani 1 1 d .
H13A H 0.2697 0.6377 0.1114 0.079 Uiso 1 1 calc R
H13B H 0.3169 0.5586 0.1399 0.079 Uiso 1 1 calc R
H13C H 0.3291 0.6339 0.0884 0.079 Uiso 1 1 calc R
C14 C 0.38130(15) 0.8738(2) 0.37982(19) 0.0263(8) Uani 1 1 d .
C15 C 0.41605(16) 0.9079(2) 0.2860(2) 0.0325(9) Uani 1 1 d .
H15A H 0.4272 0.9014 0.2424 0.039 Uiso 1 1 calc R
C16 C 0.40497(16) 1.0221(2) 0.4392(2) 0.0337(9) Uani 1 1 d .
H16A H 0.3878 0.9994 0.4759 0.051 Uiso 1 1 calc R
H16B H 0.3822 1.0741 0.4145 0.051 Uiso 1 1 calc R
H16C H 0.4482 1.0371 0.4660 0.051 Uiso 1 1 calc R
C17 C 0.40271(16) 0.8463(2) 0.57618(19) 0.0336(9) Uani 1 1 d .
C18 C 0.44269(16) 0.8137(2) 0.5417(2) 0.0320(9) Uani 1 1 d .
H18A H 0.4735 0.8540 0.5342 0.038 Uiso 1 1 calc R
C19 C 0.43352(16) 0.7313(2) 0.5053(2) 0.0317(9) Uani 1 1 d .
H19A H 0.4579 0.7152 0.4733 0.038 Uiso 1 1 calc R
C20 C 0.38250(17) 0.6801(2) 0.5021(2) 0.0359(9) Uani 1 1 d .
C21 C 0.34300(17) 0.7128(3) 0.5396(2) 0.0366(10) Uani 1 1 d .
H21A H 0.3026 0.6837 0.5290 0.044 Uiso 1 1 calc R
C22 C 0.35237(17) 0.7935(3) 0.5738(2) 0.0371(10) Uani 1 1 d .
H22A H 0.3188 0.8199 0.5877 0.045 Uiso 1 1 calc R
C23 C 0.41287(19) 0.9323(3) 0.6163(2) 0.0485(11) Uani 1 1 d .
H23A H 0.4386 0.9242 0.6701 0.073 Uiso 1 1 calc R
H23B H 0.3733 0.9570 0.6127 0.073 Uiso 1 1 calc R
H23C H 0.4333 0.9719 0.5923 0.073 Uiso 1 1 calc R
C24 C 0.3708(2) 0.5905(3) 0.4688(2) 0.0472(11) Uani 1 1 d .
H24A H 0.3255 0.5812 0.4479 0.057 Uiso 1 1 calc R
C25 C 0.3987(3) 0.5245(3) 0.5340(3) 0.0842(18) Uani 1 1 d .
H25A H 0.3904 0.4653 0.5136 0.126 Uiso 1 1 calc R
H25B H 0.3802 0.5326 0.5728 0.126 Uiso 1 1 calc R
H25C H 0.4430 0.5336 0.5572 0.126 Uiso 1 1 calc R
C26 C 0.3938(2) 0.5743(3) 0.4063(3) 0.0642(14) Uani 1 1 d .
H26A H 0.3748 0.6157 0.3647 0.096 Uiso 1 1 calc R
H26B H 0.3834 0.5149 0.3872 0.096 Uiso 1 1 calc R
H26C H 0.4383 0.5817 0.4255 0.096 Uiso 1 1 calc R
B1 B 0.4346(2) 0.8008(3) 0.0752(3) 0.0365(11) Uani 1 1 d .
F1 F 0.44368(14) 0.71349(17) 0.07124(16) 0.0770(9) Uani 1 1 d .
F2 F 0.43748(11) 0.82256(17) 0.14802(13) 0.0589(7) Uani 1 1 d .
F3 F 0.48208(10) 0.84414(17) 0.06250(14) 0.0597(7) Uani 1 1 d .
F4 F 0.37992(10) 0.82645(16) 0.02187(13) 0.0534(6) Uani 1 1 d .

loop_
_atom_site_aniso_label
_atom_site_aniso_U_11
_atom_site_aniso_U_22
_atom_site_aniso_U_33
_atom_site_aniso_U_23
_atom_site_aniso_U_13
_atom_site_aniso_U_12
Ru1 0.02758(17) 0.02876(18) 0.02569(16) -0.00043(13) 0.00592(13) -0.00532(13)
Ru2 0.02371(17) 0.03222(18) 0.02493(16) 0.00162(13) 0.00938(12) -0.00432(13)
Cl1 0.0533(7) 0.0328(6) 0.0459(6) -0.0029(5) 0.0060(5) -0.0144(5)
Cl2 0.0293(5) 0.0418(6) 0.0353(5) -0.0002(4) 0.0126(4) 0.0012(4)
Cl3 0.0289(5) 0.0419(6) 0.0263(5) 0.0022(4) 0.0074(4) -0.0103(4)
N1 0.0307(18) 0.0274(18) 0.0273(16) -0.0014(13) 0.0111(14) -0.0038(13)
N2 0.042(2) 0.037(2) 0.038(2) -0.0028(16) 0.0140(17) 0.0044(16)
N3 0.041(2) 0.0343(19) 0.0290(18) -0.0049(15) 0.0085(15) 0.0014(15)
N4 0.0264(16) 0.0291(17) 0.0259(16) -0.0025(13) 0.0114(13) -0.0071(13)
N5 0.0325(18) 0.0379(19) 0.0358(18) 0.0050(15) 0.0185(15) -0.0061(14)
N6 0.0259(16) 0.0299(18) 0.0318(18) -0.0001(14) 0.0139(14) -0.0043(13)
C1 0.038(2) 0.039(2) 0.035(2) 0.0124(18) 0.0140(19) 0.0046(18)
C2 0.031(2) 0.024(2) 0.044(3) 0.0070(18) 0.0042(19) -0.0017(16)
C3 0.043(2) 0.034(2) 0.031(2) -0.0032(18) 0.0103(19) 0.0072(19)
C4 0.028(2) 0.043(2) 0.028(2) 0.0057(18) 0.0042(17) 0.0027(18)
C5 0.033(2) 0.036(2) 0.036(2) 0.0041(18) 0.0037(18) -0.0039(18)
C6 0.041(2) 0.037(2) 0.024(2) 0.0049(17) 0.0024(18) 0.0023(19)
C7 0.049(3) 0.074(3) 0.045(3) 0.016(2) 0.023(2) -0.004(2)
C8 0.035(2) 0.075(3) 0.035(2) 0.010(2) 0.010(2) 0.005(2)
C9 0.064(4) 0.111(5) 0.083(4) 0.008(3) 0.042(3) 0.026(3)
C10 0.037(3) 0.124(5) 0.066(3) 0.020(3) 0.021(3) -0.020(3)
C11 0.036(2) 0.026(2) 0.028(2) 0.0008(16) 0.0131(17) -0.0061(17)
C12 0.030(2) 0.036(2) 0.034(2) 0.0022(18) 0.0171(17) -0.0003(17)
C13 0.056(3) 0.052(3) 0.043(3) -0.021(2) 0.009(2) 0.001(2)
C14 0.0198(19) 0.033(2) 0.0247(19) -0.0006(16) 0.0067(15) -0.0046(15)
C15 0.033(2) 0.037(2) 0.032(2) 0.0008(18) 0.0177(18) -0.0052(18)
C16 0.031(2) 0.032(2) 0.036(2) -0.0054(17) 0.0087(17) -0.0060(17)
C17 0.033(2) 0.042(2) 0.021(2) 0.0024(17) 0.0049(17) -0.0040(18)
C18 0.027(2) 0.040(2) 0.028(2) 0.0051(18) 0.0090(17) -0.0035(17)
C19 0.027(2) 0.038(2) 0.028(2) 0.0055(17) 0.0078(16) 0.0018(17)
C20 0.034(2) 0.034(2) 0.033(2) 0.0069(17) 0.0041(18) -0.0029(18)
C21 0.030(2) 0.050(3) 0.027(2) 0.0136(18) 0.0071(17) -0.0073(18)
C22 0.032(2) 0.055(3) 0.025(2) 0.0043(19) 0.0107(17) -0.0005(19)
C23 0.056(3) 0.050(3) 0.034(2) -0.004(2) 0.010(2) -0.002(2)
C24 0.056(3) 0.040(3) 0.042(3) 0.003(2) 0.015(2) -0.003(2)
C25 0.147(5) 0.043(3) 0.058(3) 0.007(3) 0.032(4) -0.005(3)
C26 0.101(4) 0.035(3) 0.060(3) 0.001(2) 0.033(3) -0.007(3)
B1 0.034(3) 0.045(3) 0.030(2) 0.003(2) 0.011(2) -0.001(2)
F1 0.098(2) 0.0454(17) 0.072(2) -0.0034(14) 0.0123(17) 0.0073(15)
F2 0.0666(17) 0.0805(19) 0.0337(14) 0.0035(13) 0.0230(13) 0.0121(14)
F3 0.0370(14) 0.092(2) 0.0532(16) 0.0126(14) 0.0196(12) -0.0026(14)
F4 0.0371(14) 0.0690(17) 0.0472(15) 0.0072(13) 0.0070(12) -0.0007(12)

loop_
_atom_type_symbol
_atom_type_description
_atom_type_scat_dispersion_real
_atom_type_scat_dispersion_imag
_atom_type_scat_source
C C 0.0033 0.0016 'International Tables Vol C Tables 4.2.6.8 and 6.1.1.4'
H H 0.0000 0.0000 'International Tables Vol C Tables 4.2.6.8 and 6.1.1.4'
B B 0.0013 0.0007 'International Tables Vol C Tables 4.2.6.8 and 6.1.1.4'
N N 0.0061 0.0033 'International Tables Vol C Tables 4.2.6.8 and 6.1.1.4'
F F 0.0171 0.0103 'International Tables Vol C Tables 4.2.6.8 and 6.1.1.4'
Cl Cl 0.1484 0.1585 'International Tables Vol C Tables 4.2.6.8 and 6.1.1.4'
Ru Ru -1.2594 0.8363 'International Tables Vol C Tables 4.2.6.8 and 6.1.1.4'

loop_
_geom_angle_atom_site_label_1
_geom_angle_atom_site_label_2
_geom_angle_atom_site_label_3
_geom_angle
C11 Ru1 C3 129.74(14)
C11 Ru1 C6 112.78(14)
C3 Ru1 C6 80.04(14)
C11 Ru1 C1 92.88(14)
C3 Ru1 C1 67.75(14)
C6 Ru1 C1 37.54(14)
C11 Ru1 C5 148.80(14)
C3 Ru1 C5 66.74(14)
C6 Ru1 C5 37.87(14)
C1 Ru1 C5 67.63(14)
C11 Ru1 C2 100.57(14)
C3 Ru1 C2 37.40(13)
C6 Ru1 C2 67.30(14)
C1 Ru1 C2 37.32(14)
C5 Ru1 C2 78.94(14)
C11 Ru1 C4 167.62(14)
C3 Ru1 C4 37.97(13)
C6 Ru1 C4 67.66(14)
C1 Ru1 C4 80.38(14)
C5 Ru1 C4 36.37(13)
C2 Ru1 C4 67.82(13)
C11 Ru1 Cl1 87.07(10)
C3 Ru1 Cl1 141.14(11)
C6 Ru1 Cl1 98.21(10)
C1 Ru1 Cl1 130.61(11)
C5 Ru1 Cl1 88.01(10)
C2 Ru1 Cl1 165.30(10)
C4 Ru1 Cl1 105.22(10)
C11 Ru1 Cl3 85.07(10)
C3 Ru1 Cl3 89.95(10)
C6 Ru1 Cl3 162.06(11)
C1 Ru1 Cl3 149.01(11)
C5 Ru1 Cl3 124.31(11)
C2 Ru1 Cl3 112.69(11)
C4 Ru1 Cl3 95.34(10)
Cl1 Ru1 Cl3 80.25(4)
C14 Ru2 C18 90.46(13)
C14 Ru2 C19 94.69(13)
C18 Ru2 C19 37.89(13)
C14 Ru2 C17 113.31(13)
C18 Ru2 C17 37.50(13)
C19 Ru2 C17 68.27(14)
C14 Ru2 C20 123.29(14)
C18 Ru2 C20 67.90(14)
C19 Ru2 C20 37.40(13)
C17 Ru2 C20 80.75(14)
C14 Ru2 C22 150.21(14)
C18 Ru2 C22 66.85(13)
C19 Ru2 C22 79.35(14)
C17 Ru2 C22 37.35(13)
C20 Ru2 C22 67.30(14)
C14 Ru2 C21 160.70(14)
C18 Ru2 C21 78.51(13)
C19 Ru2 C21 66.90(13)
C17 Ru2 C21 66.49(14)
C20 Ru2 C21 37.73(14)
C22 Ru2 C21 36.02(13)
C14 Ru2 Cl3 90.02(10)
C18 Ru2 Cl3 151.62(10)
C19 Ru2 Cl3 113.83(10)
C17 Ru2 Cl3 156.57(10)
C20 Ru2 Cl3 88.35(10)
C22 Ru2 Cl3 119.22(10)
C21 Ru2 Cl3 92.31(10)
C14 Ru2 Cl2 89.62(10)
C18 Ru2 Cl2 122.81(10)
C19 Ru2 Cl2 160.07(10)
C17 Ru2 Cl2 92.15(10)
C20 Ru2 Cl2 146.54(10)
C22 Ru2 Cl2 87.26(11)
C21 Ru2 Cl2 109.66(10)
Cl3 Ru2 Cl2 85.57(4)
Ru2 Cl3 Ru1 126.43(4)
N4 N1 C12 122.9(3)
N4 N1 C11 123.7(3)
C12 N1 C11 109.4(3)
C12 N2 N3 104.3(3)
C11 N3 N2 115.0(3)
C11 N3 C13 127.6(3)
N2 N3 C13 116.9(3)
C15 N4 N1 119.8(3)
C15 N4 C14 110.7(3)
N1 N4 C14 129.4(3)
C15 N5 N6 103.7(3)
C14 N6 N5 114.6(3)
C14 N6 C16 128.3(3)
N5 N6 C16 116.8(3)
C6 C1 C2 119.1(3)
C6 C1 C7 120.0(4)
C2 C1 C7 120.9(4)
C6 C1 Ru1 70.3(2)
C2 C1 Ru1 71.7(2)
C7 C1 Ru1 129.4(3)
C3 C2 C1 119.6(3)
C3 C2 Ru1 69.3(2)
C1 C2 Ru1 71.0(2)
C2 C3 C4 122.1(4)
C2 C3 Ru1 73.3(2)
C4 C3 Ru1 73.7(2)
C5 C4 C3 117.1(3)
C5 C4 C8 123.9(4)
C3 C4 C8 118.9(3)
C5 C4 Ru1 70.9(2)
C3 C4 Ru1 68.3(2)
C8 C4 Ru1 129.2(3)
C4 C5 C6 121.8(4)
C4 C5 Ru1 72.7(2)
C6 C5 Ru1 69.9(2)
C1 C6 C5 120.1(4)
C1 C6 Ru1 72.1(2)
C5 C6 Ru1 72.3(2)
C4 C8 C10 112.7(4)
C4 C8 C9 109.3(3)
C10 C8 C9 112.6(4)
N3 C11 N1 100.9(3)
N3 C11 Ru1 132.3(3)
N1 C11 Ru1 126.1(3)
N2 C12 N1 110.3(3)
N6 C14 N4 100.6(3)
N6 C14 Ru2 128.0(2)
N4 C14 Ru2 131.4(2)
N5 C15 N4 110.3(3)
C18 C17 C22 117.6(3)
C18 C17 C23 122.3(3)
C22 C17 C23 120.1(3)
C18 C17 Ru2 69.7(2)
C22 C17 Ru2 71.6(2)
C23 C17 Ru2 131.2(3)
C17 C18 C19 122.0(3)
C17 C18 Ru2 72.8(2)
C19 C18 Ru2 71.9(2)
C20 C19 C18 119.8(3)
C20 C19 Ru2 72.1(2)
C18 C19 Ru2 70.2(2)
C19 C20 C21 117.8(3)
C19 C20 C24 123.7(4)
C21 C20 C24 118.2(3)
C19 C20 Ru2 70.5(2)
C21 C20 Ru2 72.0(2)
C24 C20 Ru2 133.6(3)
C22 C21 C20 121.4(3)
C22 C21 Ru2 71.2(2)
C20 C21 Ru2 70.3(2)
C21 C22 C17 121.4(3)
C21 C22 Ru2 72.7(2)
C17 C22 Ru2 71.0(2)
C26 C24 C20 115.0(3)
C26 C24 C25 110.5(4)
C20 C24 C25 108.3(4)
F1 B1 F4 111.6(4)
F1 B1 F2 109.7(3)
F4 B1 F2 110.6(3)
F1 B1 F3 108.3(4)
F4 B1 F3 109.3(3)
F2 B1 F3 107.3(4)

loop_
_geom_bond_atom_site_label_1
_geom_bond_atom_site_label_2
_geom_bond_distance
Ru1 C11 2.046(4)
Ru1 C3 2.165(4)
Ru1 C6 2.182(4)
Ru1 C1 2.206(4)
Ru1 C5 2.214(4)
Ru1 C2 2.215(4)
Ru1 C4 2.237(4)
Ru1 Cl1 2.3918(11)
Ru1 Cl3 2.4450(11)
Ru2 C14 2.054(3)
Ru2 C18 2.173(4)
Ru2 C19 2.196(4)
Ru2 C17 2.212(4)
Ru2 C20 2.217(4)
Ru2 C22 2.220(4)
Ru2 C21 2.239(3)
Ru2 Cl3 2.4076(12)
Ru2 Cl2 2.4155(10)
N1 N4 1.378(4)
N1 C12 1.381(4)
N1 C11 1.387(4)
N2 C12 1.272(5)
N2 N3 1.384(4)
N3 C11 1.328(4)
N3 C13 1.462(5)
N4 C15 1.362(4)
N4 C14 1.379(4)
N5 C15 1.294(5)
N5 N6 1.387(4)
N6 C14 1.346(4)
N6 C16 1.446(4)
C1 C6 1.412(5)
C1 C2 1.414(5)
C1 C7 1.505(5)
C2 C3 1.405(5)
C3 C4 1.434(5)
C4 C5 1.389(5)
C4 C8 1.507(5)
C5 C6 1.427(5)
C8 C10 1.520(6)
C8 C9 1.530(6)
C17 C18 1.410(5)
C17 C22 1.419(5)
C17 C23 1.499(5)
C18 C19 1.419(5)
C19 C20 1.415(5)
C20 C21 1.441(5)
C20 C24 1.498(5)
C21 C22 1.379(5)
C24 C26 1.480(5)
C24 C25 1.543(6)
B1 F1 1.367(5)
B1 F4 1.367(5)
B1 F2 1.387(5)
B1 F3 1.389(5)
